data_7108357
loop_
_publ_author_name
'Zhen Zhang'
'De Wang'
'Yin Wei'
'Min Shi'

_publ_section_title
;
 Facile synthesis of 2-pyrazolines and alpha,beta-diamino ketones via
 regioselective ring-opening of hydrazone-tethered aziridines
;
_journal_name_full Chem.Commun.
_journal_page_first 9607
_journal_paper_doi 10.1039/c2cc35135h
_journal_volume 48
_journal_year 2012
_chemical_absolute_configuration ad
_chemical_formula_sum 'C17 H17 Br N4 O4 S'
_chemical_formula_weight 453.32
_chemical_name_systematic
;
?
;
_space_group_IT_number 5
_symmetry_cell_setting monoclinic
_symmetry_space_group_name_Hall 'C 2y'
_symmetry_space_group_name_H-M 'C 1 2 1'
_atom_sites_solution_hydrogens geom
_atom_sites_solution_primary direct
_atom_sites_solution_secondary difmap
_audit_creation_method SHELXL-97
_cell_angle_alpha 90.00
_cell_angle_beta 102.327(2)
_cell_angle_gamma 90.00
_cell_formula_units_Z 16
_cell_length_a 53.632(4)
_cell_length_b 9.3905(6)
_cell_length_c 16.7335(10)
_cell_measurement_reflns_used 4195
_cell_measurement_temperature 293(2)
_cell_measurement_theta_max 39.415
_cell_measurement_theta_min 4.795
_cell_volume 8233.2(9)
_computing_cell_refinement 'Bruker SMART'
_computing_data_collection 'Bruker SMART'
_computing_data_reduction 'Bruker SHELXTL'
_computing_molecular_graphics 'Bruker SHELXTL'
_computing_publication_material 'Bruker SHELXTL'
_computing_structure_refinement 'SHELXL-97 (Sheldrick, 1997)'
_computing_structure_solution 'SHELXS-97 (Sheldrick, 1990)'
_diffrn_ambient_temperature 293(2)
_diffrn_measured_fraction_theta_full 0.999
_diffrn_measured_fraction_theta_max 0.999
_diffrn_measurement_device_type 'CCD area detector'
_diffrn_measurement_method 'phi and omega scans'
_diffrn_radiation_monochromator graphite
_diffrn_radiation_source 'fine-focus sealed tube'
_diffrn_radiation_type MoK\a
_diffrn_radiation_wavelength 0.71073
_diffrn_reflns_av_R_equivalents 0.0000
_diffrn_reflns_av_sigmaI/netI 0.1017
_diffrn_reflns_limit_h_max 63
_diffrn_reflns_limit_h_min -64
_diffrn_reflns_limit_k_max 11
_diffrn_reflns_limit_k_min -11
_diffrn_reflns_limit_l_max 20
_diffrn_reflns_limit_l_min 0
_diffrn_reflns_number 14905
_diffrn_reflns_theta_full 25.50
_diffrn_reflns_theta_max 25.50
_diffrn_reflns_theta_min 0.78
_exptl_absorpt_coefficient_mu 2.127
_exptl_absorpt_correction_T_max 1.00000
_exptl_absorpt_correction_T_min 0.12906
_exptl_absorpt_correction_type empirical
_exptl_absorpt_process_details sadabs
_exptl_crystal_colour colorless
_exptl_crystal_density_diffrn 1.463
_exptl_crystal_density_method 'not measured'
_exptl_crystal_description 4195
_exptl_crystal_F_000 3680
_exptl_crystal_size_max 0.312
_exptl_crystal_size_mid 0.211
_exptl_crystal_size_min 0.147
_platon_squeeze_details
;
;
_refine_diff_density_max 0.648
_refine_diff_density_min -0.386
_refine_diff_density_rms 0.057
_refine_ls_abs_structure_details 'Flack H D (1983), Acta Cryst. A39, 876-881'
_refine_ls_abs_structure_Flack 0.012(7)
_refine_ls_extinction_method none
_refine_ls_goodness_of_fit_ref 0.949
_refine_ls_hydrogen_treatment constr
_refine_ls_matrix_type full
_refine_ls_number_parameters 1020
_refine_ls_number_reflns 14905
_refine_ls_number_restraints 795
_refine_ls_restrained_S_all 0.928
_refine_ls_R_factor_all 0.1031
_refine_ls_R_factor_gt 0.0554
_refine_ls_shift/su_max 0.002
_refine_ls_shift/su_mean 0.000
_refine_ls_structure_factor_coef Fsqd
_refine_ls_weighting_details 'calc w=1/[\s^2^(Fo^2^)+(0.0559P)^2^+0.0000P] where P=(Fo^2^+2Fc^2^)/3'
_refine_ls_weighting_scheme calc
_refine_ls_wR_factor_gt 0.1254
_refine_ls_wR_factor_ref 0.1400
_reflns_number_gt 8759
_reflns_number_total 14905
_reflns_threshold_expression >2sigma(I)
_cod_data_source_file c2cc35135h.txt
_cod_data_source_block cd212307
_cod_original_sg_symbol_H-M C2
_cod_database_code 7108357

loop_
_symmetry_equiv_pos_as_xyz
'x, y, z'
'-x, y, -z'
'x+1/2, y+1/2, z'
'-x+1/2, y+1/2, -z'

loop_
_atom_site_label
_atom_site_type_symbol
_atom_site_fract_x
_atom_site_fract_y
_atom_site_fract_z
_atom_site_U_iso_or_equiv
_atom_site_adp_type
_atom_site_occupancy
_atom_site_symmetry_multiplicity
_atom_site_calc_flag
_atom_site_refinement_flags
_atom_site_disorder_assembly
_atom_site_disorder_group
Br1 Br 0.025861(15) 0.43786(9) 0.69145(5) 0.0920(3) Uani 1 1 d . . .
Br2 Br 0.836500(16) 0.41438(11) 0.36479(6) 0.1122(3) Uani 1 1 d . . .
Br3 Br 0.902711(12) 0.71880(8) 0.80064(4) 0.0722(2) Uani 1 1 d . . .
S1 S 0.03870(3) 1.00069(18) 0.76631(11) 0.0741(5) Uani 1 1 d U . .
S2 S 0.92052(4) 0.4185(2) 0.54861(11) 0.0862(6) Uani 1 1 d U . .
S3 S 0.84391(3) 0.68457(17) 0.95936(9) 0.0579(4) Uani 1 1 d U . .
S4 S 0.79019(3) 0.2380(2) 0.84393(9) 0.0660(4) Uani 1 1 d U . .
N1 N 0.05101(9) 0.8508(5) 0.7959(3) 0.0606(13) Uani 1 1 d U . .
H1A H 0.0600 0.8094 0.7658 0.073 Uiso 1 1 calc R . .
N2 N 0.05711(9) 0.5617(6) 0.9380(3) 0.0664(14) Uani 1 1 d U . .
N3 N 0.07691(10) 0.6573(7) 0.9717(3) 0.0696(15) Uani 1 1 d U . .
N4 N -0.07271(10) 0.9107(7) 0.6489(4) 0.0691(14) Uani 1 1 d U . .
N5 N 0.90772(10) 0.5287(6) 0.4774(3) 0.0697(14) Uani 1 1 d U . .
H5 H 0.8975 0.5933 0.4879 0.084 Uiso 1 1 calc R . .
N6 N 0.91776(10) 0.6852(6) 0.2978(3) 0.0693(14) Uani 1 1 d U . .
N7 N 0.89970(10) 0.5840(6) 0.2610(3) 0.0637(14) Uani 1 1 d U . .
N8 N 0.86573(17) -0.1263(9) 0.4551(5) 0.102(2) Uani 1 1 d U . .
N9 N 0.86640(8) 0.5736(5) 0.9542(3) 0.0519(12) Uani 1 1 d U . .
H9 H 0.8816 0.5934 0.9800 0.062 Uiso 1 1 calc R . .
N10 N 0.87857(9) 0.2134(6) 0.9186(3) 0.0633(13) Uani 1 1 d U . .
N11 N 0.88020(9) 0.2679(5) 0.8409(3) 0.0626(13) Uani 1 1 d U . .
N12 N 0.81303(14) 0.9760(8) 0.6376(4) 0.0876(18) Uani 1 1 d U . .
N13 N 0.77282(9) 0.2722(5) 0.9072(3) 0.0579(12) Uani 1 1 d U . .
H13 H 0.7699 0.2053 0.9390 0.069 Uiso 1 1 calc R . .
N14 N 0.74103(11) 0.5209(6) 1.0063(3) 0.0765(16) Uani 1 1 d U B .
N15 N 0.72474(10) 0.5340(6) 0.9258(4) 0.0811(17) Uani 1 1 d U B .
N16 N 0.72705(15) 0.0430(12) 0.5284(6) 0.120(3) Uani 1 1 d U . .
O1 O 0.04890(9) 1.0383(6) 0.6952(3) 0.0925(15) Uani 1 1 d U . .
O2 O 0.04111(10) 1.0950(5) 0.8345(3) 0.1022(18) Uani 1 1 d U . .
O3 O -0.07997(9) 0.8083(6) 0.6005(3) 0.0840(14) Uani 1 1 d U . .
O4 O -0.08709(9) 0.9920(6) 0.6712(3) 0.0898(14) Uani 1 1 d U . .
O5 O 0.94626(11) 0.3986(7) 0.5431(4) 0.121(2) Uani 1 1 d U . .
O6 O 0.91466(13) 0.4687(7) 0.6232(3) 0.124(2) Uani 1 1 d U . .
O7 O 0.87445(18) -0.2049(8) 0.4140(6) 0.174(4) Uani 1 1 d U . .
O8 O 0.84665(17) -0.1467(8) 0.4833(5) 0.146(3) Uani 1 1 d U . .
O9 O 0.85479(8) 0.7870(5) 1.0177(2) 0.0737(12) Uani 1 1 d U . .
O10 O 0.82203(8) 0.6048(5) 0.9688(3) 0.0743(12) Uani 1 1 d U . .
O11 O 0.82262(13) 1.0909(7) 0.6277(3) 0.1114(18) Uani 1 1 d U . .
O12 O 0.79654(14) 0.9214(8) 0.5863(3) 0.122(2) Uani 1 1 d U . .
O13 O 0.80249(9) 0.3669(6) 0.8276(3) 0.0969(18) Uani 1 1 d U . .
O14 O 0.80463(10) 0.1171(7) 0.8739(3) 0.1093(19) Uani 1 1 d U . .
O15 O 0.71506(17) -0.0642(13) 0.5296(4) 0.179(4) Uani 1 1 d U . .
O16 O 0.72841(16) 0.1083(12) 0.4658(4) 0.170(4) Uani 1 1 d U . .
C1 C 0.04824(10) 0.7791(6) 0.8701(3) 0.0530(14) Uani 1 1 d U . .
H1 H 0.0340 0.8217 0.8900 0.064 Uiso 1 1 calc R . .
C2 C 0.04392(10) 0.6171(7) 0.8597(3) 0.0524(14) Uani 1 1 d U . .
H2 H 0.0527 0.5833 0.8176 0.063 Uiso 1 1 calc R . .
C3 C 0.07204(12) 0.7811(7) 0.9379(4) 0.0600(15) Uani 1 1 d U . .
C4 C 0.08713(13) 0.9086(7) 0.9646(4) 0.085(2) Uani 1 1 d U . .
H4A H 0.0981 0.8914 1.0170 0.128 Uiso 1 1 calc R . .
H4B H 0.0759 0.9867 0.9688 0.128 Uiso 1 1 calc R . .
H4C H 0.0973 0.9315 0.9256 0.128 Uiso 1 1 calc R . .
C5 C 0.06705(14) 0.4213(8) 0.9347(5) 0.095(2) Uani 1 1 d U . .
H5A H 0.0787 0.4202 0.8985 0.142 Uiso 1 1 calc R . .
H5B H 0.0533 0.3564 0.9150 0.142 Uiso 1 1 calc R . .
H5C H 0.0758 0.3929 0.9885 0.142 Uiso 1 1 calc R . .
C6 C 0.01666(11) 0.5701(7) 0.8370(4) 0.0624(16) Uani 1 1 d U . .
C7 C 0.00023(13) 0.6035(11) 0.8888(4) 0.101(3) Uani 1 1 d U . .
H7 H 0.0066 0.6500 0.9379 0.122 Uiso 1 1 calc R . .
C8 C -0.02507(15) 0.5686(12) 0.8680(5) 0.119(3) Uani 1 1 d U . .
H8A H -0.0357 0.5918 0.9033 0.143 Uiso 1 1 calc R . .
C9 C -0.03509(14) 0.4995(9) 0.7955(6) 0.095(2) Uani 1 1 d U . .
H9A H -0.0524 0.4776 0.7816 0.114 Uiso 1 1 calc R . .
C10 C -0.01949(13) 0.4639(7) 0.7446(4) 0.0720(18) Uani 1 1 d U . .
H10 H -0.0263 0.4175 0.6957 0.086 Uiso 1 1 calc R . .
C11 C 0.00592(11) 0.4946(7) 0.7635(3) 0.0613(16) Uani 1 1 d U . .
C12 C 0.00518(12) 0.9673(7) 0.7324(4) 0.0667(17) Uani 1 1 d U . .
C13 C -0.01166(15) 1.0735(7) 0.7427(5) 0.084(2) Uani 1 1 d U . .
H13A H -0.0056 1.1584 0.7683 0.101 Uiso 1 1 calc R . .
C14 C -0.03719(14) 1.0527(7) 0.7150(4) 0.0752(19) Uani 1 1 d U . .
H14 H -0.0486 1.1238 0.7217 0.090 Uiso 1 1 calc R . .
C15 C -0.04586(11) 0.9298(7) 0.6782(3) 0.0570(14) Uani 1 1 d U . .
C16 C -0.02873(13) 0.8228(7) 0.6678(4) 0.0663(17) Uani 1 1 d U . .
H16A H -0.0347 0.7378 0.6420 0.080 Uiso 1 1 calc R . .
C17 C -0.00328(12) 0.8440(7) 0.6957(4) 0.0614(16) Uani 1 1 d U . .
H17 H 0.0083 0.7732 0.6894 0.074 Uiso 1 1 calc R . .
C18 C 0.91305(12) 0.5210(7) 0.3967(3) 0.0641(16) Uani 1 1 d U . .
H18 H 0.9244 0.4398 0.3949 0.077 Uiso 1 1 calc R . .
C19 C 0.89053(11) 0.5092(7) 0.3260(3) 0.0564(15) Uani 1 1 d U . .
H19 H 0.8763 0.5636 0.3392 0.068 Uiso 1 1 calc R . .
C20 C 0.92601(12) 0.6574(7) 0.3727(4) 0.0643(16) Uani 1 1 d U . .
C21 C 0.94697(13) 0.7312(10) 0.4281(4) 0.092(2) Uani 1 1 d U . .
H21A H 0.9616 0.6695 0.4408 0.138 Uiso 1 1 calc R . .
H21B H 0.9417 0.7563 0.4776 0.138 Uiso 1 1 calc R . .
H21C H 0.9514 0.8159 0.4021 0.138 Uiso 1 1 calc R . .
C22 C 0.88000(15) 0.6507(9) 0.1980(4) 0.094(2) Uani 1 1 d U . .
H22A H 0.8703 0.7163 0.2233 0.141 Uiso 1 1 calc R . .
H22B H 0.8689 0.5786 0.1695 0.141 Uiso 1 1 calc R . .
H22C H 0.8879 0.7009 0.1601 0.141 Uiso 1 1 calc R . .
C23 C 0.88118(12) 0.3604(6) 0.3004(4) 0.0580(15) Uani 1 1 d U . .
C24 C 0.89664(13) 0.2725(7) 0.2640(4) 0.0685(17) Uani 1 1 d U . .
H24 H 0.9122 0.3053 0.2554 0.082 Uiso 1 1 calc R . .
C25 C 0.88829(17) 0.1343(9) 0.2406(4) 0.087(2) Uani 1 1 d U . .
H25 H 0.8988 0.0735 0.2188 0.105 Uiso 1 1 calc R . .
C26 C 0.86499(18) 0.0882(8) 0.2495(5) 0.089(2) Uani 1 1 d U . .
H26 H 0.8593 -0.0015 0.2302 0.107 Uiso 1 1 calc R . .
C27 C 0.84991(15) 0.1715(9) 0.2861(5) 0.087(2) Uani 1 1 d U . .
H27 H 0.8342 0.1376 0.2930 0.104 Uiso 1 1 calc R . .
C28 C 0.85797(12) 0.3075(7) 0.3134(4) 0.0641(16) Uani 1 1 d U . .
C29 C 0.90436(13) 0.2547(7) 0.5219(3) 0.0660(17) Uani 1 1 d U . .
C30 C 0.91416(14) 0.1586(8) 0.4779(5) 0.079(2) Uani 1 1 d U . .
H30 H 0.9299 0.1748 0.4643 0.095 Uiso 1 1 calc R . .
C31 C 0.90069(16) 0.0353(8) 0.4529(4) 0.080(2) Uani 1 1 d U . .
H31 H 0.9066 -0.0309 0.4200 0.096 Uiso 1 1 calc R . .
C32 C 0.87915(15) 0.0147(8) 0.4772(5) 0.0757(19) Uani 1 1 d U . .
C33 C 0.86924(15) 0.1085(9) 0.5228(5) 0.081(2) Uani 1 1 d U . .
H33 H 0.8541 0.0897 0.5396 0.097 Uiso 1 1 calc R . .
C34 C 0.88238(13) 0.2328(8) 0.5433(4) 0.0747(18) Uani 1 1 d U . .
H34 H 0.8758 0.3024 0.5725 0.090 Uiso 1 1 calc R . .
C35 C 0.86217(9) 0.4414(6) 0.9080(3) 0.0465(13) Uani 1 1 d U . .
H35 H 0.8442 0.4382 0.8797 0.056 Uiso 1 1 calc R . .
C36 C 0.87839(10) 0.4214(6) 0.8440(3) 0.0527(13) Uani 1 1 d U . .
H36 H 0.8954 0.4607 0.8654 0.063 Uiso 1 1 calc R . .
C37 C 0.86813(11) 0.3070(7) 0.9556(3) 0.0534(15) Uani 1 1 d U . .
C38 C 0.86011(14) 0.2784(9) 1.0312(4) 0.093(2) Uani 1 1 d U . .
H38A H 0.8592 0.1774 1.0389 0.139 Uiso 1 1 calc R . .
H38B H 0.8436 0.3197 1.0288 0.139 Uiso 1 1 calc R . .
H38C H 0.8722 0.3191 1.0761 0.139 Uiso 1 1 calc R . .
C39 C 0.90347(16) 0.2174(11) 0.8183(6) 0.113(3) Uani 1 1 d U . .
H39A H 0.9170 0.2139 0.8661 0.169 Uiso 1 1 calc R . .
H39B H 0.9080 0.2813 0.7790 0.169 Uiso 1 1 calc R . .
H39C H 0.9006 0.1239 0.7950 0.169 Uiso 1 1 calc R . .
C40 C 0.86772(10) 0.4866(6) 0.7619(3) 0.0494(14) Uani 1 1 d U . .
C41 C 0.84803(11) 0.4143(7) 0.7100(3) 0.0619(16) Uani 1 1 d U . .
H41 H 0.8422 0.3286 0.7270 0.074 Uiso 1 1 calc R . .
C42 C 0.83691(13) 0.4683(8) 0.6329(4) 0.0749(19) Uani 1 1 d U . .
H42 H 0.8235 0.4198 0.5997 0.090 Uiso 1 1 calc R . .
C43 C 0.84581(13) 0.5938(10) 0.6056(4) 0.082(2) Uani 1 1 d U . .
H43 H 0.8389 0.6281 0.5535 0.099 Uiso 1 1 calc R . .
C44 C 0.86546(13) 0.6685(8) 0.6580(4) 0.077(2) Uani 1 1 d U . .
H44 H 0.8713 0.7549 0.6420 0.092 Uiso 1 1 calc R . .
C45 C 0.87593(11) 0.6104(7) 0.7344(3) 0.0587(16) Uani 1 1 d U . .
C46 C 0.83511(10) 0.7712(6) 0.8644(3) 0.0564(15) Uani 1 1 d U . .
C47 C 0.84690(11) 0.8993(6) 0.8519(4) 0.0595(15) Uani 1 1 d U . .
H47 H 0.8593 0.9397 0.8931 0.071 Uiso 1 1 calc R . .
C48 C 0.83947(12) 0.9651(7) 0.7752(4) 0.0637(16) Uani 1 1 d U . .
H48 H 0.8470 1.0503 0.7646 0.076 Uiso 1 1 calc R . .
C49 C 0.82180(12) 0.9055(7) 0.7182(4) 0.0601(16) Uani 1 1 d U . .
C50 C 0.80990(11) 0.7790(8) 0.7279(4) 0.0672(17) Uani 1 1 d U . .
H50 H 0.7974 0.7421 0.6857 0.081 Uiso 1 1 calc R . .
C51 C 0.81675(11) 0.7090(8) 0.8003(4) 0.0695(17) Uani 1 1 d U . .
H51 H 0.8095 0.6214 0.8078 0.083 Uiso 1 1 calc R . .
C52 C 0.76160(11) 0.4108(7) 0.9139(3) 0.0575(15) Uani 1 1 d U . .
H52 H 0.7711 0.4819 0.8897 0.069 Uiso 1 1 calc R . .
C53 C 0.73354(11) 0.4256(7) 0.8749(3) 0.0654(16) Uani 1 1 d DU . .
H53 H 0.7246 0.3353 0.8778 0.098 Uiso 0.70 1 calc PR A 1
H53' H 0.7274 0.3294 0.8745 0.098 Uiso 0.30 1 d PR A 2
C54 C 0.76146(12) 0.4552(7) 1.0003(4) 0.0630(16) Uani 1 1 d U . .
C55 C 0.78325(12) 0.4327(9) 1.0706(4) 0.080(2) Uani 1 1 d U . .
H55A H 0.7795 0.4760 1.1186 0.119 Uiso 1 1 calc R . .
H55B H 0.7983 0.4752 1.0587 0.119 Uiso 1 1 calc R . .
H55C H 0.7860 0.3325 1.0797 0.119 Uiso 1 1 calc R . .
C56 C 0.69811(14) 0.5165(13) 0.9331(6) 0.131(4) Uani 1 1 d U . .
H56A H 0.6939 0.4170 0.9320 0.197 Uiso 1 1 calc R B .
H56B H 0.6870 0.5639 0.8883 0.197 Uiso 1 1 calc R . .
H56C H 0.6959 0.5572 0.9838 0.197 Uiso 1 1 calc R . .
Br4 Br 0.69141(2) 0.25111(14) 0.74767(8) 0.1248(4) Uani 0.86 1 d PU B 1
C57 C 0.7292(2) 0.4791(14) 0.7829(5) 0.066(4) Uani 0.70 1 d PGDU B 1
C58 C 0.74303(18) 0.5922(13) 0.7606(6) 0.084(4) Uani 0.70 1 d PGU B 1
H58 H 0.7551 0.6390 0.8001 0.101 Uiso 0.70 1 calc PR B 1
C59 C 0.73879(19) 0.6355(11) 0.6794(7) 0.111(4) Uani 0.75 1 d PGU B 1
H59 H 0.7480 0.7113 0.6646 0.133 Uiso 0.75 1 calc PR B 1
C60 C 0.7208(2) 0.5657(13) 0.6205(5) 0.102(5) Uani 0.65 1 d PGU B 1
H60 H 0.7179 0.5947 0.5661 0.123 Uiso 0.65 1 calc PR B 1
C61 C 0.70696(19) 0.4525(12) 0.6427(5) 0.102(4) Uani 0.75 1 d PGU B 1
H61 H 0.6949 0.4058 0.6032 0.122 Uiso 0.75 1 calc PR B 1
C62 C 0.7112(2) 0.4092(11) 0.7239(6) 0.086(3) Uani 0.75 1 d PGU B 1
Br4' Br 0.74790(14) 0.7010(8) 0.8074(4) 0.111(2) Uani 0.14 1 d PU B 2
C57' C 0.7230(6) 0.451(4) 0.7872(10) 0.067(7) Uani 0.30 1 d PGDU B 2
C58' C 0.7323(5) 0.571(3) 0.7546(13) 0.085(7) Uani 0.30 1 d PGU B 2
C59' C 0.7260(5) 0.596(3) 0.6708(15) 0.096(8) Uani 0.25 1 d PGU B 2
H59' H 0.7322 0.6758 0.6490 0.115 Uiso 0.25 1 calc PR B 2
C60' C 0.7104(5) 0.500(3) 0.6195(10) 0.106(9) Uani 0.35 1 d PGU B 2
H60' H 0.7062 0.5164 0.5635 0.127 Uiso 0.35 1 calc PR B 2
C61' C 0.7011(6) 0.380(3) 0.6521(12) 0.104(10) Uani 0.25 1 d PGU B 2
H61' H 0.6907 0.3162 0.6178 0.125 Uiso 0.25 1 calc PR B 2
C62' C 0.7074(7) 0.356(3) 0.7359(14) 0.108(10) Uani 0.25 1 d PGU B 2
H62' H 0.7012 0.2753 0.7577 0.129 Uiso 0.25 1 calc PR B 2
C63 C 0.77034(10) 0.1890(6) 0.7491(4) 0.0545(15) Uani 1 1 d U . .
C64 C 0.75581(14) 0.0674(8) 0.7494(4) 0.0775(19) Uani 1 1 d U . .
H64 H 0.7563 0.0157 0.7972 0.093 Uiso 1 1 calc R . .
C65 C 0.74016(14) 0.0248(8) 0.6743(5) 0.085(2) Uani 1 1 d U . .
H65 H 0.7288 -0.0505 0.6724 0.103 Uiso 1 1 calc R . .
C66 C 0.74193(13) 0.0943(9) 0.6062(4) 0.0746(19) Uani 1 1 d U . .
C67 C 0.75568(15) 0.2127(10) 0.6046(4) 0.086(2) Uani 1 1 d U . .
H67 H 0.7553 0.2612 0.5559 0.103 Uiso 1 1 calc R . .
C68 C 0.77107(13) 0.2625(7) 0.6800(4) 0.0739(18) Uani 1 1 d U . .
H68 H 0.7813 0.3429 0.6815 0.089 Uiso 1 1 calc R . .

loop_
_atom_site_aniso_label
_atom_site_aniso_U_11
_atom_site_aniso_U_22
_atom_site_aniso_U_33
_atom_site_aniso_U_23
_atom_site_aniso_U_13
_atom_site_aniso_U_12
Br1 0.0935(5) 0.0974(6) 0.0878(5) -0.0382(5) 0.0251(4) -0.0178(5)
Br2 0.0790(5) 0.1001(6) 0.1707(9) 0.0090(6) 0.0560(5) 0.0083(5)
Br3 0.0628(4) 0.0780(5) 0.0740(4) 0.0066(4) 0.0105(3) -0.0159(4)
S1 0.0689(11) 0.0570(10) 0.0837(12) -0.0024(10) -0.0125(9) 0.0074(9)
S2 0.0974(15) 0.0903(14) 0.0592(11) 0.0074(10) -0.0094(9) -0.0137(12)
S3 0.0581(9) 0.0638(10) 0.0523(9) -0.0037(8) 0.0131(7) 0.0046(8)
S4 0.0462(8) 0.0933(13) 0.0600(9) -0.0155(9) 0.0147(7) -0.0012(10)
N1 0.064(3) 0.063(3) 0.052(3) -0.002(2) 0.007(2) 0.013(3)
N2 0.055(3) 0.072(4) 0.065(3) 0.000(3) -0.003(2) -0.002(3)
N3 0.061(3) 0.077(4) 0.061(3) -0.011(3) -0.009(2) -0.003(3)
N4 0.057(4) 0.066(4) 0.084(4) 0.019(3) 0.015(3) 0.008(3)
N5 0.085(4) 0.068(3) 0.060(3) -0.005(3) 0.023(3) 0.000(3)
N6 0.074(3) 0.072(4) 0.061(3) 0.002(3) 0.015(3) -0.011(3)
N7 0.069(3) 0.069(3) 0.049(3) -0.014(3) 0.003(2) -0.014(3)
N8 0.097(6) 0.081(6) 0.109(6) 0.020(4) -0.019(4) -0.001(5)
N9 0.043(3) 0.054(3) 0.054(3) -0.006(2) 0.001(2) 0.000(2)
N10 0.068(3) 0.053(3) 0.060(3) -0.005(3) -0.006(2) 0.000(3)
N11 0.071(3) 0.061(3) 0.054(3) 0.006(2) 0.011(2) 0.012(3)
N12 0.091(5) 0.080(5) 0.094(5) 0.012(4) 0.023(4) 0.016(4)
N13 0.056(3) 0.062(3) 0.057(3) 0.005(2) 0.016(2) 0.002(2)
N14 0.062(4) 0.089(4) 0.078(4) -0.038(3) 0.014(3) -0.002(3)
N15 0.056(3) 0.087(4) 0.097(4) -0.027(3) 0.009(3) 0.012(3)
N16 0.084(5) 0.155(8) 0.117(7) -0.048(6) 0.012(5) -0.025(5)
O1 0.080(3) 0.095(4) 0.096(3) 0.033(3) 0.005(3) -0.004(3)
O2 0.101(4) 0.076(3) 0.105(4) -0.031(3) -0.033(3) 0.009(3)
O3 0.073(3) 0.088(4) 0.089(3) 0.001(3) 0.014(3) -0.005(3)
O4 0.073(3) 0.095(4) 0.103(4) 0.005(3) 0.022(3) 0.023(3)
O5 0.080(4) 0.134(5) 0.127(4) 0.023(4) -0.025(3) -0.019(4)
O6 0.205(6) 0.117(5) 0.042(3) -0.007(3) 0.009(3) -0.026(4)
O7 0.179(8) 0.085(5) 0.243(10) -0.066(6) 0.010(7) 0.009(5)
O8 0.125(6) 0.117(6) 0.172(7) 0.050(5) -0.021(5) -0.035(5)
O9 0.085(3) 0.070(3) 0.060(3) -0.008(2) 0.001(2) 0.011(2)
O10 0.068(3) 0.088(3) 0.077(3) 0.012(2) 0.036(2) 0.003(3)
O11 0.137(5) 0.096(4) 0.102(4) 0.027(3) 0.027(3) 0.012(4)
O12 0.152(5) 0.127(5) 0.068(3) 0.024(4) -0.018(3) 0.004(5)
O13 0.077(3) 0.143(5) 0.077(3) -0.039(3) 0.032(2) -0.063(3)
O14 0.090(4) 0.157(5) 0.080(3) -0.012(3) 0.016(3) 0.059(4)
O15 0.160(7) 0.249(10) 0.113(5) -0.073(7) -0.007(5) -0.067(8)
O16 0.177(7) 0.246(10) 0.066(4) -0.018(5) -0.019(4) 0.007(7)
C1 0.043(3) 0.065(4) 0.046(3) -0.004(3) -0.002(2) 0.009(3)
C2 0.046(3) 0.069(4) 0.035(3) -0.001(3) -0.008(2) 0.002(3)
C3 0.058(4) 0.063(4) 0.053(4) -0.001(3) -0.001(3) 0.002(3)
C4 0.076(5) 0.062(4) 0.101(5) -0.004(4) -0.018(4) -0.001(4)
C5 0.084(5) 0.068(5) 0.113(6) 0.010(5) -0.021(4) 0.006(4)
C6 0.047(3) 0.078(4) 0.059(4) -0.004(3) 0.005(3) -0.001(3)
C7 0.055(4) 0.182(9) 0.068(4) -0.030(5) 0.016(3) -0.004(5)
C8 0.063(5) 0.198(10) 0.104(6) -0.047(7) 0.036(4) -0.021(6)
C9 0.051(4) 0.106(6) 0.123(6) 0.014(5) 0.006(4) -0.014(4)
C10 0.057(4) 0.073(5) 0.079(4) 0.003(4) -0.003(3) 0.004(3)
C11 0.053(4) 0.064(4) 0.058(4) 0.012(3) -0.008(3) -0.010(3)
C12 0.072(4) 0.052(4) 0.066(4) 0.000(3) -0.008(3) 0.015(3)
C13 0.088(6) 0.053(4) 0.106(5) -0.016(4) 0.011(4) 0.012(4)
C14 0.067(5) 0.059(4) 0.093(5) -0.005(4) 0.003(4) 0.021(4)
C15 0.064(4) 0.059(4) 0.045(3) 0.007(3) 0.006(3) 0.007(3)
C16 0.082(5) 0.049(4) 0.059(4) -0.009(3) -0.006(3) 0.011(3)
C17 0.059(4) 0.052(4) 0.061(4) -0.006(3) -0.016(3) 0.021(3)
C18 0.064(4) 0.069(4) 0.060(4) -0.006(3) 0.014(3) 0.003(3)
C19 0.053(3) 0.071(4) 0.044(3) 0.005(3) 0.008(3) -0.004(3)
C20 0.063(4) 0.067(4) 0.061(4) -0.008(3) 0.009(3) -0.004(3)
C21 0.079(5) 0.112(6) 0.084(5) -0.026(5) 0.013(4) -0.035(5)
C22 0.107(6) 0.097(6) 0.067(5) 0.012(4) -0.008(4) -0.019(5)
C23 0.056(4) 0.056(4) 0.058(4) 0.001(3) 0.004(3) 0.001(3)
C24 0.073(4) 0.073(5) 0.053(4) -0.009(3) -0.001(3) 0.003(4)
C25 0.093(6) 0.087(6) 0.076(5) -0.024(4) 0.005(4) 0.012(5)
C26 0.112(7) 0.055(5) 0.084(5) 0.000(4) -0.017(5) -0.006(5)
C27 0.075(5) 0.073(5) 0.105(6) 0.009(4) 0.002(4) -0.008(4)
C28 0.059(4) 0.060(4) 0.071(4) 0.008(3) 0.008(3) -0.002(3)
C29 0.071(4) 0.080(5) 0.047(3) 0.015(3) 0.013(3) 0.017(4)
C30 0.068(5) 0.078(5) 0.092(5) 0.016(4) 0.020(4) 0.010(4)
C31 0.096(6) 0.062(5) 0.081(5) 0.012(4) 0.016(4) 0.023(4)
C32 0.076(5) 0.056(4) 0.086(5) 0.018(4) -0.003(4) 0.007(4)
C33 0.079(5) 0.075(5) 0.093(5) 0.013(4) 0.028(4) 0.003(4)
C34 0.086(5) 0.069(5) 0.071(4) 0.001(4) 0.021(3) 0.011(4)
C35 0.041(3) 0.053(3) 0.042(3) 0.000(3) 0.001(2) -0.008(3)
C36 0.047(3) 0.057(4) 0.050(3) -0.003(3) 0.000(2) -0.001(3)
C37 0.052(4) 0.061(4) 0.044(3) 0.007(3) 0.003(3) -0.003(3)
C38 0.088(5) 0.110(7) 0.079(5) 0.013(4) 0.015(4) -0.020(5)
C39 0.108(6) 0.096(6) 0.142(7) -0.012(6) 0.045(5) 0.040(5)
C40 0.042(3) 0.059(4) 0.046(3) -0.002(3) 0.007(2) 0.001(3)
C41 0.063(4) 0.073(4) 0.049(3) -0.011(3) 0.011(3) -0.011(3)
C42 0.069(4) 0.096(6) 0.056(4) 0.000(4) 0.003(3) 0.000(4)
C43 0.071(5) 0.120(7) 0.054(4) 0.011(4) 0.009(3) 0.006(5)
C44 0.067(4) 0.101(5) 0.066(4) 0.022(4) 0.021(3) 0.004(4)
C45 0.049(3) 0.077(4) 0.048(3) -0.016(3) 0.008(3) -0.006(3)
C46 0.049(3) 0.052(4) 0.068(4) 0.008(3) 0.012(3) 0.017(3)
C47 0.062(4) 0.039(3) 0.076(4) -0.002(3) 0.013(3) 0.005(3)
C48 0.063(4) 0.057(4) 0.074(4) 0.008(3) 0.021(3) 0.008(3)
C49 0.061(4) 0.062(4) 0.060(4) 0.007(3) 0.018(3) 0.016(4)
C50 0.052(4) 0.082(5) 0.062(4) 0.003(4) -0.001(3) 0.005(3)
C51 0.056(4) 0.066(4) 0.082(4) 0.007(4) 0.003(3) -0.015(3)
C52 0.057(4) 0.055(4) 0.062(4) -0.008(3) 0.016(3) -0.006(3)
C53 0.059(4) 0.062(4) 0.071(4) -0.010(3) 0.004(3) 0.003(3)
C54 0.053(4) 0.075(4) 0.063(4) -0.021(3) 0.017(3) -0.018(4)
C55 0.059(4) 0.126(6) 0.055(4) -0.020(4) 0.015(3) -0.010(4)
C56 0.049(5) 0.206(11) 0.133(7) -0.069(8) 0.006(4) 0.010(6)
Br4 0.0771(6) 0.1215(9) 0.1588(10) -0.0476(8) -0.0127(6) -0.0184(6)
C57 0.053(8) 0.064(8) 0.075(7) -0.011(6) -0.001(5) 0.007(6)
C58 0.076(9) 0.072(8) 0.099(8) 0.006(7) 0.005(7) -0.014(7)
C59 0.108(10) 0.104(9) 0.125(10) 0.024(8) 0.033(8) 0.007(8)
C60 0.071(9) 0.143(13) 0.076(8) 0.003(9) -0.022(7) -0.003(8)
C61 0.102(9) 0.122(12) 0.078(7) 0.001(8) 0.012(7) 0.013(9)
C62 0.064(7) 0.098(9) 0.091(7) -0.036(7) 0.005(6) 0.022(6)
Br4' 0.128(5) 0.086(4) 0.124(5) 0.010(4) 0.037(4) -0.008(4)
C57' 0.049(13) 0.091(16) 0.066(13) -0.021(12) 0.022(10) 0.015(13)
C58' 0.083(16) 0.081(15) 0.094(14) 0.017(13) 0.030(12) -0.007(14)
C59' 0.082(16) 0.116(16) 0.081(14) -0.013(14) 0.000(14) 0.008(14)
C60' 0.101(17) 0.122(19) 0.090(14) -0.008(15) 0.010(13) 0.003(16)
C61' 0.103(18) 0.13(2) 0.066(16) -0.015(16) -0.007(15) 0.009(18)
C62' 0.065(17) 0.14(2) 0.099(18) -0.077(16) -0.035(16) 0.018(18)
C63 0.049(3) 0.051(4) 0.068(4) -0.014(3) 0.022(3) -0.009(3)
C64 0.091(5) 0.080(5) 0.059(4) -0.007(4) 0.012(4) -0.002(4)
C65 0.084(5) 0.081(5) 0.091(6) -0.018(5) 0.019(4) -0.037(4)
C66 0.066(4) 0.083(5) 0.066(5) -0.020(4) -0.005(4) 0.005(4)
C67 0.107(6) 0.100(6) 0.047(4) 0.005(4) 0.011(4) 0.027(5)
C68 0.084(5) 0.066(4) 0.077(5) 0.006(4) 0.027(4) -0.014(4)

loop_
_atom_type_symbol
_atom_type_description
_atom_type_scat_dispersion_real
_atom_type_scat_dispersion_imag
_atom_type_scat_source
C C 0.0033 0.0016 'International Tables Vol C Tables 4.2.6.8 and 6.1.1.4'
H H 0.0000 0.0000 'International Tables Vol C Tables 4.2.6.8 and 6.1.1.4'
N N 0.0061 0.0033 'International Tables Vol C Tables 4.2.6.8 and 6.1.1.4'
O O 0.0106 0.0060 'International Tables Vol C Tables 4.2.6.8 and 6.1.1.4'
S S 0.1246 0.1234 'International Tables Vol C Tables 4.2.6.8 and 6.1.1.4'
Br Br -0.2901 2.4595 'International Tables Vol C Tables 4.2.6.8 and 6.1.1.4'

loop_
_geom_angle_atom_site_label_1
_geom_angle_atom_site_label_2
_geom_angle_atom_site_label_3
_geom_angle
O2 S1 O1 121.1(4)
O2 S1 N1 109.8(3)
O1 S1 N1 105.5(3)
O2 S1 C12 106.0(3)
O1 S1 C12 108.1(3)
N1 S1 C12 105.4(3)
O5 S2 O6 120.0(4)
O5 S2 N5 107.7(3)
O6 S2 N5 107.1(3)
O5 S2 C29 107.4(4)
O6 S2 C29 108.6(3)
N5 S2 C29 105.2(3)
O9 S3 O10 120.7(3)
O9 S3 N9 106.0(2)
O10 S3 N9 108.0(3)
O9 S3 C46 107.6(3)
O10 S3 C46 105.9(3)
N9 S3 C46 108.1(2)
O14 S4 O13 120.6(4)
O14 S4 N13 106.5(3)
O13 S4 N13 108.4(3)
O14 S4 C63 106.8(3)
O13 S4 C63 105.2(3)
N13 S4 C63 108.9(2)
C1 N1 S1 124.6(4)
C1 N1 H1A 117.7
S1 N1 H1A 117.7
N3 N2 C5 110.3(5)
N3 N2 C2 108.2(5)
C5 N2 C2 114.3(5)
C3 N3 N2 109.4(5)
O4 N4 O3 123.6(6)
O4 N4 C15 118.7(7)
O3 N4 C15 117.7(6)
C18 N5 S2 121.4(4)
C18 N5 H5 119.3
S2 N5 H5 119.3
C20 N6 N7 111.0(5)
N6 N7 C22 110.5(5)
N6 N7 C19 108.0(4)
C22 N7 C19 115.7(5)
O7 N8 O8 126.6(10)
O7 N8 C32 117.7(9)
O8 N8 C32 115.7(9)
C35 N9 S3 123.2(4)
C35 N9 H9 118.4
S3 N9 H9 118.4
C37 N10 N11 108.4(5)
N10 N11 C36 108.0(4)
N10 N11 C39 110.2(5)
C36 N11 C39 113.6(6)
O12 N12 O11 122.9(7)
O12 N12 C49 119.9(7)
O11 N12 C49 117.2(7)
C52 N13 S4 123.2(4)
C52 N13 H13 118.4
S4 N13 H13 118.4
C54 N14 N15 109.0(5)
N14 N15 C53 106.0(5)
N14 N15 C56 108.5(6)
C53 N15 C56 114.2(6)
O15 N16 O16 124.4(10)
O15 N16 C66 117.1(10)
O16 N16 C66 118.4(10)
N1 C1 C3 114.3(5)
N1 C1 C2 113.7(5)
C3 C1 C2 100.3(5)
N1 C1 H1 109.4
C3 C1 H1 109.4
C2 C1 H1 109.4
N2 C2 C6 112.7(5)
N2 C2 C1 102.7(4)
C6 C2 C1 115.7(5)
N2 C2 H2 108.5
C6 C2 H2 108.5
C1 C2 H2 108.5
N3 C3 C4 123.7(5)
N3 C3 C1 112.0(5)
C4 C3 C1 124.2(6)
C3 C4 H4A 109.5
C3 C4 H4B 109.5
H4A C4 H4B 109.5
C3 C4 H4C 109.5
H4A C4 H4C 109.5
H4B C4 H4C 109.5
N2 C5 H5A 109.5
N2 C5 H5B 109.5
H5A C5 H5B 109.5
N2 C5 H5C 109.5
H5A C5 H5C 109.5
H5B C5 H5C 109.5
C7 C6 C11 117.0(6)
C7 C6 C2 119.2(6)
C11 C6 C2 123.8(5)
C8 C7 C6 120.8(7)
C8 C7 H7 119.6
C6 C7 H7 119.6
C7 C8 C9 121.0(7)
C7 C8 H8A 119.5
C9 C8 H8A 119.5
C10 C9 C8 119.4(7)
C10 C9 H9A 120.3
C8 C9 H9A 120.3
C9 C10 C11 121.5(7)
C9 C10 H10 119.3
C11 C10 H10 119.3
C10 C11 C6 120.3(6)
C10 C11 Br1 118.4(5)
C6 C11 Br1 121.3(4)
C17 C12 C13 120.9(6)
C17 C12 S1 120.9(5)
C13 C12 S1 118.2(5)
C14 C13 C12 119.4(7)
C14 C13 H13A 120.3
C12 C13 H13A 120.3
C15 C14 C13 120.2(6)
C15 C14 H14 119.9
C13 C14 H14 119.9
C14 C15 C16 120.2(6)
C14 C15 N4 119.3(6)
C16 C15 N4 120.5(6)
C17 C16 C15 119.3(6)
C17 C16 H16A 120.3
C15 C16 H16A 120.3
C12 C17 C16 120.0(6)
C12 C17 H17 120.0
C16 C17 H17 120.0
N5 C18 C19 117.0(5)
N5 C18 C20 113.0(5)
C19 C18 C20 100.7(5)
N5 C18 H18 108.6
C19 C18 H18 108.6
C20 C18 H18 108.6
N7 C19 C18 102.0(5)
N7 C19 C23 112.0(5)
C18 C19 C23 116.9(5)
N7 C19 H19 108.5
C18 C19 H19 108.5
C23 C19 H19 108.5
N6 C20 C21 126.0(6)
N6 C20 C18 110.3(5)
C21 C20 C18 123.4(6)
C20 C21 H21A 109.5
C20 C21 H21B 109.5
H21A C21 H21B 109.5
C20 C21 H21C 109.5
H21A C21 H21C 109.5
H21B C21 H21C 109.5
N7 C22 H22A 109.5
N7 C22 H22B 109.5
H22A C22 H22B 109.5
N7 C22 H22C 109.5
H22A C22 H22C 109.5
H22B C22 H22C 109.5
C24 C23 C28 119.2(6)
C24 C23 C19 118.4(6)
C28 C23 C19 122.3(6)
C23 C24 C25 119.0(7)
C23 C24 H24 120.5
C25 C24 H24 120.5
C26 C25 C24 120.7(7)
C26 C25 H25 119.6
C24 C25 H25 119.6
C25 C26 C27 120.9(7)
C25 C26 H26 119.5
C27 C26 H26 119.5
C26 C27 C28 120.1(7)
C26 C27 H27 119.9
C28 C27 H27 119.9
C27 C28 C23 119.9(7)
C27 C28 Br2 117.7(6)
C23 C28 Br2 122.4(5)
C34 C29 C30 121.5(7)
C34 C29 S2 118.9(6)
C30 C29 S2 119.6(6)
C29 C30 C31 119.3(7)
C29 C30 H30 120.4
C31 C30 H30 120.4
C32 C31 C30 117.8(7)
C32 C31 H31 121.1
C30 C31 H31 121.1
C31 C32 C33 123.8(7)
C31 C32 N8 117.1(8)
C33 C32 N8 119.0(8)
C32 C33 C34 117.1(7)
C32 C33 H33 121.5
C34 C33 H33 121.5
C29 C34 C33 120.4(7)
C29 C34 H34 119.8
C33 C34 H34 119.8
N9 C35 C37 116.5(4)
N9 C35 C36 115.5(4)
C37 C35 C36 100.4(5)
N9 C35 H35 108.0
C37 C35 H35 108.0
C36 C35 H35 108.0
N11 C36 C40 112.9(5)
N11 C36 C35 101.6(4)
C40 C36 C35 115.3(4)
N11 C36 H36 108.9
C40 C36 H36 108.9
C35 C36 H36 108.9
N10 C37 C38 122.8(6)
N10 C37 C35 113.0(5)
C38 C37 C35 123.8(6)
C37 C38 H38A 109.5
C37 C38 H38B 109.5
H38A C38 H38B 109.5
C37 C38 H38C 109.5
H38A C38 H38C 109.5
H38B C38 H38C 109.5
N11 C39 H39A 109.5
N11 C39 H39B 109.5
H39A C39 H39B 109.5
N11 C39 H39C 109.5
H39A C39 H39C 109.5
H39B C39 H39C 109.5
C45 C40 C41 117.6(5)
C45 C40 C36 124.9(5)
C41 C40 C36 117.5(5)
C40 C41 C42 121.1(6)
C40 C41 H41 119.4
C42 C41 H41 119.4
C43 C42 C41 120.3(6)
C43 C42 H42 119.9
C41 C42 H42 119.9
C42 C43 C44 119.0(6)
C42 C43 H43 120.5
C44 C43 H43 120.5
C45 C44 C43 118.5(7)
C45 C44 H44 120.7
C43 C44 H44 120.7
C40 C45 C44 123.4(6)
C40 C45 Br3 121.2(4)
C44 C45 Br3 115.4(5)
C47 C46 C51 120.4(6)
C47 C46 S3 119.4(5)
C51 C46 S3 120.2(5)
C46 C47 C48 117.9(6)
C46 C47 H47 121.1
C48 C47 H47 121.1
C49 C48 C47 119.7(6)
C49 C48 H48 120.2
C47 C48 H48 120.2
C48 C49 C50 124.2(6)
C48 C49 N12 120.5(7)
C50 C49 N12 115.3(6)
C51 C50 C49 118.6(6)
C51 C50 H50 120.7
C49 C50 H50 120.7
C50 C51 C46 119.2(6)
C50 C51 H51 120.4
C46 C51 H51 120.4
N13 C52 C54 114.3(5)
N13 C52 C53 116.1(5)
C54 C52 C53 100.4(5)
N13 C52 H52 108.5
C54 C52 H52 108.5
C53 C52 H52 108.5
N15 C53 C57' 111.2(16)
N15 C53 C52 103.1(5)
C57' C53 C52 125.4(13)
N15 C53 C57 110.2(7)
C57' C53 C57 16.1(13)
C52 C53 C57 111.8(6)
N15 C53 H53 110.5
C57' C53 H53 95.8
C52 C53 H53 110.5
C57 C53 H53 110.5
N15 C53 H53' 120.3
C57' C53 H53' 95.0
C52 C53 H53' 102.9
C57 C53 H53' 108.2
H53 C53 H53' 10.5
N14 C54 C55 123.3(5)
N14 C54 C52 112.9(5)
C55 C54 C52 123.8(6)
C54 C55 H55A 109.5
C54 C55 H55B 109.5
H55A C55 H55B 109.5
C54 C55 H55C 109.5
H55A C55 H55C 109.5
H55B C55 H55C 109.5
N15 C56 H56A 109.5
N15 C56 H56B 109.5
H56A C56 H56B 109.5
N15 C56 H56C 109.5
H56A C56 H56C 109.5
H56B C56 H56C 109.5
C58 C57 C62 120.0
C58 C57 C53 121.7(7)
C62 C57 C53 118.3(7)
C57 C58 C59 120.0
C57 C58 H58 120.0
C59 C58 H58 120.0
C58 C59 C60 120.0
C58 C59 H59 120.0
C60 C59 H59 120.0
C61 C60 C59 120.0
C61 C60 H60 120.0
C59 C60 H60 120.0
C62 C61 C60 120.0
C62 C61 H61 120.0
C60 C61 H61 120.0
C61 C62 C57 120.0
C61 C62 Br4 116.6(6)
C57 C62 Br4 123.4(6)
C58' C57' C62' 120.0
C58' C57' C53 115.3(18)
C62' C57' C53 124.2(19)
C57' C58' C59' 120.0
C57' C58' Br4' 125.5(17)
C59' C58' Br4' 114.1(17)
C58' C59' C60' 120.0
C58' C59' H59' 120.0
C60' C59' H59' 120.0
C61' C60' C59' 120.0
C61' C60' H60' 120.0
C59' C60' H60' 120.0
C60' C61' C62' 120.0
C60' C61' H61' 120.0
C62' C61' H61' 120.0
C61' C62' C57' 120.0
C61' C62' H62' 120.0
C57' C62' H62' 120.0
C68 C63 C64 122.9(6)
C68 C63 S4 120.7(5)
C64 C63 S4 116.2(5)
C63 C64 C65 117.3(7)
C63 C64 H64 121.4
C65 C64 H64 121.4
C66 C65 C64 119.0(7)
C66 C65 H65 120.5
C64 C65 H65 120.5
C65 C66 C67 124.3(6)
C65 C66 N16 118.5(8)
C67 C66 N16 117.1(8)
C66 C67 C68 118.1(7)
C66 C67 H67 121.0
C68 C67 H67 121.0
C63 C68 C67 118.0(6)
C63 C68 H68 121.0
C67 C68 H68 121.0

loop_
_geom_bond_atom_site_label_1
_geom_bond_atom_site_label_2
_geom_bond_distance
Br1 C11 1.852(6)
Br2 C28 1.869(7)
Br3 C45 1.910(6)
S1 O2 1.429(5)
S1 O1 1.455(5)
S1 N1 1.588(5)
S1 C12 1.793(7)
S2 O5 1.415(6)
S2 O6 1.431(6)
S2 N5 1.616(6)
S2 C29 1.775(7)
S3 O9 1.405(4)
S3 O10 1.430(4)
S3 N9 1.610(5)
S3 C46 1.757(6)
S4 O14 1.405(6)
S4 O13 1.432(5)
S4 N13 1.585(5)
S4 C63 1.773(6)
N1 C1 1.447(7)
N1 H1A 0.8600
N2 N3 1.413(7)
N2 C5 1.428(9)
N2 C2 1.447(7)
N3 C3 1.295(8)
N4 O4 1.201(7)
N4 O3 1.264(7)
N4 C15 1.430(8)
N5 C18 1.440(7)
N5 H5 0.8600
N6 C20 1.264(7)
N6 N7 1.402(7)
N7 C22 1.464(8)
N7 C19 1.465(7)
N8 O7 1.172(10)
N8 O8 1.229(10)
N8 C32 1.515(10)
N9 C35 1.454(7)
N9 H9 0.8600
N10 C37 1.272(7)
N10 N11 1.418(7)
N11 C36 1.446(8)
N11 C39 1.458(8)
N12 O12 1.207(8)
N12 O11 1.222(8)
N12 C49 1.485(9)
N13 C52 1.448(8)
N13 H13 0.8600
N14 C54 1.280(7)
N14 N15 1.446(8)
N15 C53 1.468(8)
N15 C56 1.468(9)
N16 O15 1.197(11)
N16 O16 1.229(11)
N16 C66 1.457(11)
C1 C3 1.516(8)
C1 C2 1.543(9)
C1 H1 0.9800
C2 C6 1.497(8)
C2 H2 0.9800
C3 C4 1.461(9)
C4 H4A 0.9600
C4 H4B 0.9600
C4 H4C 0.9600
C5 H5A 0.9600
C5 H5B 0.9600
C5 H5C 0.9600
C6 C7 1.397(9)
C6 C11 1.430(8)
C7 C8 1.367(10)
C7 H7 0.9300
C8 C9 1.380(11)
C8 H8A 0.9300
C9 C10 1.357(10)
C9 H9A 0.9300
C10 C11 1.363(8)
C10 H10 0.9300
C12 C17 1.343(8)
C12 C13 1.381(9)
C13 C14 1.363(9)
C13 H13A 0.9300
C14 C15 1.344(9)
C14 H14 0.9300
C15 C16 1.398(8)
C16 C17 1.360(8)
C16 H16A 0.9300
C17 H17 0.9300
C18 C19 1.504(8)
C18 C20 1.551(9)
C18 H18 0.9800
C19 C23 1.515(8)
C19 H19 0.9800
C20 C21 1.469(9)
C21 H21A 0.9600
C21 H21B 0.9600
C21 H21C 0.9600
C22 H22A 0.9600
C22 H22B 0.9600
C22 H22C 0.9600
C23 C24 1.398(9)
C23 C28 1.400(8)
C24 C25 1.401(10)
C24 H24 0.9300
C25 C26 1.360(11)
C25 H25 0.9300
C26 C27 1.362(11)
C26 H26 0.9300
C27 C28 1.393(10)
C27 H27 0.9300
C29 C34 1.319(8)
C29 C30 1.341(9)
C30 C31 1.381(10)
C30 H30 0.9300
C31 C32 1.318(10)
C31 H31 0.9300
C32 C33 1.348(10)
C33 C34 1.369(10)
C33 H33 0.9300
C34 H34 0.9300
C35 C37 1.491(8)
C35 C36 1.528(7)
C35 H35 0.9800
C36 C40 1.502(7)
C36 H36 0.9800
C37 C38 1.445(8)
C38 H38A 0.9600
C38 H38B 0.9600
C38 H38C 0.9600
C39 H39A 0.9600
C39 H39B 0.9600
C39 H39C 0.9600
C40 C45 1.358(8)
C40 C41 1.392(8)
C41 C42 1.396(8)
C41 H41 0.9300
C42 C43 1.385(10)
C42 H42 0.9300
C43 C44 1.407(10)
C43 H43 0.9300
C44 C45 1.393(8)
C44 H44 0.9300
C46 C47 1.396(8)
C46 C51 1.417(8)
C47 C48 1.404(8)
C47 H47 0.9300
C48 C49 1.317(8)
C48 H48 0.9300
C49 C50 1.374(9)
C50 C51 1.359(8)
C50 H50 0.9300
C51 H51 0.9300
C52 C54 1.506(8)
C52 C53 1.513(8)
C52 H52 0.9800
C53 C57' 1.476(15)
C53 C57 1.589(9)
C53 H53 0.9800
C53 H53' 0.9614
C54 C55 1.485(9)
C55 H55A 0.9600
C55 H55B 0.9600
C55 H55C 0.9600
C56 H56A 0.9600
C56 H56B 0.9600
C56 H56C 0.9600
Br4 C62 1.916(8)
C57 C58 1.3900
C57 C62 1.3900
C58 C59 1.3900
C58 H58 0.9300
C59 C60 1.3900
C59 H59 0.9300
C60 C61 1.3900
C60 H60 0.9300
C61 C62 1.3900
C61 H61 0.9300
Br4' C58' 1.63(2)
C57' C58' 1.3900
C57' C62' 1.3900
C58' C59' 1.3900
C59' C60' 1.3900
C59' H59' 0.9300
C60' C61' 1.3900
C60' H60' 0.9300
C61' C62' 1.3900
C61' H61' 0.9300
C62' H62' 0.9300
C63 C68 1.354(8)
C63 C64 1.383(9)
C64 C65 1.412(9)
C64 H64 0.9300
C65 C66 1.334(10)
C65 H65 0.9300
C66 C67 1.338(11)
C67 C68 1.431(10)
C67 H67 0.9300
C68 H68 0.9300

loop_
_geom_hbond_atom_site_label_D
_geom_hbond_atom_site_label_H
_geom_hbond_atom_site_label_A
_geom_hbond_distance_DH
_geom_hbond_distance_HA
_geom_hbond_distance_DA
_geom_hbond_angle_DHA
_geom_hbond_site_symmetry_A
N13 H13 N14 0.86 2.10 2.946(7) 167.9 4_647
N9 H9 N3 0.86 2.28 3.129(7) 170.7 2_657
N5 H5 O7 0.86 2.45 3.124(10) 135.8 1_565
N1 H1A N6 0.86 2.11 2.968(7) 172.6 2_656

loop_
_geom_torsion_atom_site_label_1
_geom_torsion_atom_site_label_2
_geom_torsion_atom_site_label_3
_geom_torsion_atom_site_label_4
_geom_torsion
O2 S1 N1 C1 41.4(6)
O1 S1 N1 C1 173.4(5)
C12 S1 N1 C1 -72.4(5)
C5 N2 N3 C3 146.7(6)
C2 N2 N3 C3 21.0(7)
O5 S2 N5 C18 40.7(6)
O6 S2 N5 C18 170.9(5)
C29 S2 N5 C18 -73.7(5)
C20 N6 N7 C22 145.7(6)
C20 N6 N7 C19 18.2(7)
O9 S3 N9 C35 172.2(4)
O10 S3 N9 C35 41.6(5)
C46 S3 N9 C35 -72.6(5)
C37 N10 N11 C36 20.6(6)
C37 N10 N11 C39 145.3(6)
O14 S4 N13 C52 159.1(5)
O13 S4 N13 C52 27.9(5)
C63 S4 N13 C52 -86.1(5)
C54 N14 N15 C53 19.7(7)
C54 N14 N15 C56 142.7(7)
S1 N1 C1 C3 -106.7(5)
S1 N1 C1 C2 138.9(5)
N3 N2 C2 C6 -152.7(5)
C5 N2 C2 C6 84.0(7)
N3 N2 C2 C1 -27.5(6)
C5 N2 C2 C1 -150.8(6)
N1 C1 C2 N2 145.5(4)
C3 C1 C2 N2 23.0(6)
N1 C1 C2 C6 -91.3(6)
C3 C1 C2 C6 146.2(5)
N2 N3 C3 C4 173.0(6)
N2 N3 C3 C1 -4.5(7)
N1 C1 C3 N3 -134.3(6)
C2 C1 C3 N3 -12.2(7)
N1 C1 C3 C4 48.2(8)
C2 C1 C3 C4 170.3(6)
N2 C2 C6 C7 58.7(9)
C1 C2 C6 C7 -59.1(8)
N2 C2 C6 C11 -122.9(6)
C1 C2 C6 C11 119.4(6)
C11 C6 C7 C8 -1.9(13)
C2 C6 C7 C8 176.7(8)
C6 C7 C8 C9 0.0(16)
C7 C8 C9 C10 0.9(15)
C8 C9 C10 C11 0.1(12)
C9 C10 C11 C6 -2.1(10)
C9 C10 C11 Br1 178.5(6)
C7 C6 C11 C10 2.9(10)
C2 C6 C11 C10 -175.6(6)
C7 C6 C11 Br1 -177.7(6)
C2 C6 C11 Br1 3.8(8)
O2 S1 C12 C17 -151.1(6)
O1 S1 C12 C17 77.7(6)
N1 S1 C12 C17 -34.7(6)
O2 S1 C12 C13 30.8(7)
O1 S1 C12 C13 -100.4(6)
N1 S1 C12 C13 147.3(6)
C17 C12 C13 C14 -0.2(11)
S1 C12 C13 C14 177.9(6)
C12 C13 C14 C15 0.1(11)
C13 C14 C15 C16 -0.2(10)
C13 C14 C15 N4 -179.4(6)
O4 N4 C15 C14 -14.0(8)
O3 N4 C15 C14 166.0(6)
O4 N4 C15 C16 166.8(5)
O3 N4 C15 C16 -13.2(8)
C14 C15 C16 C17 0.3(9)
N4 C15 C16 C17 179.5(5)
C13 C12 C17 C16 0.3(10)
S1 C12 C17 C16 -177.6(5)
C15 C16 C17 C12 -0.4(9)
S2 N5 C18 C19 125.3(5)
S2 N5 C18 C20 -118.4(5)
N6 N7 C19 C18 -27.8(6)
C22 N7 C19 C18 -152.2(6)
N6 N7 C19 C23 -153.5(5)
C22 N7 C19 C23 82.0(7)
N5 C18 C19 N7 148.5(5)
C20 C18 C19 N7 25.6(6)
N5 C18 C19 C23 -89.0(7)
C20 C18 C19 C23 148.1(5)
N7 N6 C20 C21 173.0(6)
N7 N6 C20 C18 -0.1(7)
N5 C18 C20 N6 -142.6(6)
C19 C18 C20 N6 -17.0(6)
N5 C18 C20 C21 44.0(9)
C19 C18 C20 C21 169.7(6)
N7 C19 C23 C24 48.1(7)
C18 C19 C23 C24 -69.1(7)
N7 C19 C23 C28 -133.1(6)
C18 C19 C23 C28 109.7(7)
C28 C23 C24 C25 0.8(9)
C19 C23 C24 C25 179.5(5)
C23 C24 C25 C26 3.1(10)
C24 C25 C26 C27 -4.4(11)
C25 C26 C27 C28 1.6(11)
C26 C27 C28 C23 2.4(10)
C26 C27 C28 Br2 -178.9(5)
C24 C23 C28 C27 -3.5(9)
C19 C23 C28 C27 177.8(6)
C24 C23 C28 Br2 177.9(5)
C19 C23 C28 Br2 -0.8(8)
O5 S2 C29 C34 161.7(5)
O6 S2 C29 C34 30.5(6)
N5 S2 C29 C34 -83.9(5)
O5 S2 C29 C30 -21.0(6)
O6 S2 C29 C30 -152.1(6)
N5 S2 C29 C30 93.5(6)
C34 C29 C30 C31 1.4(10)
S2 C29 C30 C31 -175.9(5)
C29 C30 C31 C32 -3.2(10)
C30 C31 C32 C33 2.0(11)
C30 C31 C32 N8 -175.1(6)
O7 N8 C32 C31 -4.3(11)
O8 N8 C32 C31 175.2(7)
O7 N8 C32 C33 178.5(8)
O8 N8 C32 C33 -2.0(10)
C31 C32 C33 C34 1.1(11)
N8 C32 C33 C34 178.1(6)
C30 C29 C34 C33 1.8(10)
S2 C29 C34 C33 179.1(5)
C32 C33 C34 C29 -3.0(10)
S3 N9 C35 C37 -118.1(5)
S3 N9 C35 C36 124.4(4)
N10 N11 C36 C40 -153.0(4)
C39 N11 C36 C40 84.5(6)
N10 N11 C36 C35 -28.9(5)
C39 N11 C36 C35 -151.4(5)
N9 C35 C36 N11 151.8(4)
C37 C35 C36 N11 25.5(5)
N9 C35 C36 C40 -85.8(6)
C37 C35 C36 C40 148.0(5)
N11 N10 C37 C38 170.6(6)
N11 N10 C37 C35 -2.2(6)
N9 C35 C37 N10 -140.9(5)
C36 C35 C37 N10 -15.4(6)
N9 C35 C37 C38 46.3(7)
C36 C35 C37 C38 171.9(6)
N11 C36 C40 C45 -141.3(6)
C35 C36 C40 C45 102.6(6)
N11 C36 C40 C41 38.4(7)
C35 C36 C40 C41 -77.7(7)
C45 C40 C41 C42 -0.9(9)
C36 C40 C41 C42 179.4(5)
C40 C41 C42 C43 1.8(10)
C41 C42 C43 C44 -2.5(10)
C42 C43 C44 C45 2.5(10)
C41 C40 C45 C44 0.8(9)
C36 C40 C45 C44 -179.5(6)
C41 C40 C45 Br3 179.7(4)
C36 C40 C45 Br3 -0.6(8)
C43 C44 C45 C40 -1.7(9)
C43 C44 C45 Br3 179.4(5)
O9 S3 C46 C47 22.1(5)
O10 S3 C46 C47 152.5(4)
N9 S3 C46 C47 -92.0(5)
O9 S3 C46 C51 -159.8(5)
O10 S3 C46 C51 -29.5(5)
N9 S3 C46 C51 86.1(5)
C51 C46 C47 C48 1.7(8)
S3 C46 C47 C48 179.7(4)
C46 C47 C48 C49 0.3(8)
C47 C48 C49 C50 -0.9(9)
C47 C48 C49 N12 177.9(5)
O12 N12 C49 C48 -178.9(7)
O11 N12 C49 C48 -1.1(9)
O12 N12 C49 C50 0.0(9)
O11 N12 C49 C50 177.8(6)
C48 C49 C50 C51 -0.5(10)
N12 C49 C50 C51 -179.4(6)
C49 C50 C51 C46 2.5(9)
C47 C46 C51 C50 -3.1(9)
S3 C46 C51 C50 178.9(5)
S4 N13 C52 C54 -141.4(4)
S4 N13 C52 C53 102.5(5)
N14 N15 C53 C57' -165.6(13)
C56 N15 C53 C57' 74.9(14)
N14 N15 C53 C52 -28.9(6)
C56 N15 C53 C52 -148.3(7)
N14 N15 C53 C57 -148.4(6)
C56 N15 C53 C57 92.2(8)
N13 C52 C53 N15 150.2(5)
C54 C52 C53 N15 26.5(6)
N13 C52 C53 C57' -81.4(18)
C54 C52 C53 C57' 154.9(18)
N13 C52 C53 C57 -91.4(8)
C54 C52 C53 C57 144.8(7)
N15 N14 C54 C55 175.3(6)
N15 N14 C54 C52 -1.4(7)
N13 C52 C54 N14 -141.4(5)
C53 C52 C54 N14 -16.4(7)
N13 C52 C54 C55 41.9(8)
C53 C52 C54 C55 166.9(7)
N15 C53 C57 C58 67.9(9)
C57' C53 C57 C58 165(8)
C52 C53 C57 C58 -46.2(10)
N15 C53 C57 C62 -112.3(8)
C57' C53 C57 C62 -16(7)
C52 C53 C57 C62 133.6(7)
C62 C57 C58 C59 0.0
C53 C57 C58 C59 179.8(11)
C57 C58 C59 C60 0.0
C58 C59 C60 C61 0.0
C59 C60 C61 C62 0.0
C60 C61 C62 C57 0.0
C60 C61 C62 Br4 -179.4(8)
C58 C57 C62 C61 0.0
C53 C57 C62 C61 -179.8(11)
C58 C57 C62 Br4 179.4(9)
C53 C57 C62 Br4 -0.4(9)
N15 C53 C57' C58' 69(2)
C52 C53 C57' C58' -56(3)
C57 C53 C57' C58' -20(6)
N15 C53 C57' C62' -119.2(17)
C52 C53 C57' C62' 115.7(16)
C57 C53 C57' C62' 151(8)
C62' C57' C58' C59' 0.0
C53 C57' C58' C59' 172(3)
C62' C57' C58' Br4' 173(3)
C53 C57' C58' Br4' -15(3)
C57' C58' C59' C60' 0.0
Br4' C58' C59' C60' -173(2)
C58' C59' C60' C61' 0.0
C59' C60' C61' C62' 0.0
C60' C61' C62' C57' 0.0
C58' C57' C62' C61' 0.0
C53 C57' C62' C61' -171(3)
O14 S4 C63 C68 -123.5(5)
O13 S4 C63 C68 5.8(6)
N13 S4 C63 C68 121.9(5)
O14 S4 C63 C64 52.0(5)
O13 S4 C63 C64 -178.7(5)
N13 S4 C63 C64 -62.6(5)
C68 C63 C64 C65 -3.6(10)
S4 C63 C64 C65 -179.0(5)
C63 C64 C65 C66 6.4(11)
C64 C65 C66 C67 -7.5(12)
C64 C65 C66 N16 175.6(7)
O15 N16 C66 C65 -4.0(13)
O16 N16 C66 C65 178.9(9)
O15 N16 C66 C67 178.9(9)
O16 N16 C66 C67 1.7(12)
C65 C66 C67 C68 5.0(12)
N16 C66 C67 C68 -178.0(7)
C64 C63 C68 C67 1.2(9)
S4 C63 C68 C67 176.5(5)
C66 C67 C68 C63 -1.7(10)

loop_
_platon_squeeze_void_nr
_platon_squeeze_void_average_x
_platon_squeeze_void_average_y
_platon_squeeze_void_average_z
_platon_squeeze_void_volume
_platon_squeeze_void_count_electrons
_platon_squeeze_void_content
1 0.000 0.076 0.000 209 45 ' '
2 0.000 0.009 0.500 137 37 ' '
3 0.500 -0.190 0.500 137 37 ' '
4 0.500 0.576 1.000 209 45 ' '
5 0.163 0.437 0.845 7 0 ' '
6 0.837 0.437 0.155 7 0 ' '
7 0.337 0.937 0.155 7 0 ' '
8 0.663 0.937 0.845 7 0 ' '
